data_4033995
loop_
_publ_author_name
'Niu, Guang-Hao'
'Liu, Pin-Heng'
'Hung, Wei-Chun'
'Tseng, Ping-Yao'
'Chuang, Gary Jing'

_publ_section_title
;
 Formal Synthesis of (+-)-Pentalenolactone A Methyl Ester.
;
_journal_issue 16
_journal_name_full 'The Journal of organic chemistry'
_journal_page_first 10172
_journal_page_last 10182
_journal_paper_doi 10.1021/acs.joc.9b01349
_journal_volume 84
_journal_year 2019
_chemical_formula_moiety 'C14 H18 O3'
_chemical_formula_sum 'C14 H18 O3'
_chemical_formula_weight 234.28
_space_group_IT_number 2
_space_group_name_Hall '-P 1'
_space_group_name_H-M_alt 'P -1'
_symmetry_cell_setting triclinic
_symmetry_space_group_name_Hall '-P 1'
_symmetry_space_group_name_H-M 'P -1'
_atom_sites_solution_hydrogens geom
_atom_sites_solution_primary direct
_atom_sites_solution_secondary difmap
_audit_creation_method SHELXL-97
_cell_angle_alpha 90.6670(10)
_cell_angle_beta 99.8020(10)
_cell_angle_gamma 100.1960(10)
_cell_formula_units_Z 2
_cell_length_a 6.57590(10)
_cell_length_b 7.08190(10)
_cell_length_c 13.0369(3)
_cell_measurement_reflns_used 6624
_cell_measurement_temperature 100(2)
_cell_measurement_theta_max 28.2750
_cell_measurement_theta_min 2.9252
_cell_volume 588.269(18)
_computing_cell_refinement 'SAINT V8.18C (Bruker AXS Inc., 2011)'
_computing_data_collection 'APEX2 (Bruker AXS, 2010)'
_computing_data_reduction 'SAINT V8.18C (Bruker AXS Inc., 2011)'
_computing_molecular_graphics 'SHELXTL (Sheldrick, 2008)'
_computing_publication_material SHELXTL
_computing_structure_refinement 'SHELXL-97 (Sheldrick, 2008)'
_computing_structure_solution 'SHELXS-97 (Sheldrick, 2008)'
_diffrn_ambient_temperature 100(2)
_diffrn_detector_area_resol_mean 8.3333
_diffrn_measured_fraction_theta_full 0.996
_diffrn_measured_fraction_theta_max 0.996
_diffrn_measurement_device_type 'Bruker APEX-II CCD'
_diffrn_measurement_method '\f and \w scans'
_diffrn_radiation_monochromator graphite
_diffrn_radiation_source 'fine-focus sealed tube'
_diffrn_radiation_type MoK\a
_diffrn_radiation_wavelength 0.71073
_diffrn_reflns_av_R_equivalents 0.0149
_diffrn_reflns_av_sigmaI/netI 0.0163
_diffrn_reflns_limit_h_max 8
_diffrn_reflns_limit_h_min -8
_diffrn_reflns_limit_k_max 8
_diffrn_reflns_limit_k_min -9
_diffrn_reflns_limit_l_max 17
_diffrn_reflns_limit_l_min -17
_diffrn_reflns_number 10548
_diffrn_reflns_theta_full 28.28
_diffrn_reflns_theta_max 28.28
_diffrn_reflns_theta_min 1.59
_exptl_absorpt_coefficient_mu 0.092
_exptl_absorpt_correction_T_max 0.7457
_exptl_absorpt_correction_T_min 0.7182
_exptl_absorpt_correction_type multi-scan
_exptl_absorpt_process_details 'SADABS V2008/1 (Bruker AXS Inc.)'
_exptl_crystal_colour colorless
_exptl_crystal_density_diffrn 1.323
_exptl_crystal_density_meas ?
_exptl_crystal_density_method 'not measured'
_exptl_crystal_description lamellar
_exptl_crystal_F_000 252
_exptl_crystal_size_max 0.2
_exptl_crystal_size_mid 0.15
_exptl_crystal_size_min 0.1
_refine_diff_density_max 0.386
_refine_diff_density_min -0.199
_refine_diff_density_rms 0.045
_refine_ls_extinction_method none
_refine_ls_goodness_of_fit_ref 1.064
_refine_ls_hydrogen_treatment mixed
_refine_ls_matrix_type full
_refine_ls_number_parameters 154
_refine_ls_number_reflns 2909
_refine_ls_number_restraints 0
_refine_ls_restrained_S_all 1.064
_refine_ls_R_factor_all 0.0412
_refine_ls_R_factor_gt 0.0370
_refine_ls_shift/su_max 0.000
_refine_ls_shift/su_mean 0.000
_refine_ls_structure_factor_coef Fsqd
_refine_ls_weighting_details 'calc w=1/[\s^2^(Fo^2^)+(0.0582P)^2^+0.1481P] where P=(Fo^2^+2Fc^2^)/3'
_refine_ls_weighting_scheme calc
_refine_ls_wR_factor_gt 0.0980
_refine_ls_wR_factor_ref 0.1017
_reflns_number_gt 2589
_reflns_number_total 2909
_reflns_threshold_expression >2sigma(I)
_cod_data_source_file jo9b01349_si_003.cif
_cod_data_source_block 25_0m
_cod_depositor_comments
;
The following automatic conversions were performed:

data item '_exptl_crystal_density_meas' value 'not measured' was
changed to '?' -- the value is perceived as not measured.

Automatic conversion script
Id: cif_fix_values 6909 2019-04-08 15:41:33Z antanas 
;
_cod_database_code 4033995

loop_
_symmetry_equiv_pos_as_xyz
'x, y, z'
'-x, -y, -z'

loop_
_atom_site_label
_atom_site_type_symbol
_atom_site_fract_x
_atom_site_fract_y
_atom_site_fract_z
_atom_site_U_iso_or_equiv
_atom_site_adp_type
_atom_site_occupancy
_atom_site_symmetry_multiplicity
_atom_site_calc_flag
C1 C -0.13584(17) 1.18864(15) 0.27389(8) 0.0199(2) Uani 1 1 d
C2 C -0.02051(16) 1.06589(15) 0.31774(8) 0.0179(2) Uani 1 1 d
C3 C 0.17128(15) 1.02376(14) 0.28022(8) 0.0149(2) Uani 1 1 d
C4 C 0.16236(14) 0.80993(13) 0.25267(7) 0.01161(19) Uani 1 1 d
C5 C -0.02766(14) 0.73713(14) 0.16581(7) 0.0139(2) Uani 1 1 d
C6 C 0.05227(15) 0.76548(14) 0.06342(7) 0.0140(2) Uani 1 1 d
C7 C 0.29014(14) 0.82367(14) 0.08495(7) 0.0140(2) Uani 1 1 d
C8 C 0.35154(14) 0.78128(13) 0.20016(7) 0.01202(19) Uani 1 1 d
C9 C 0.37564(15) 0.57348(14) 0.22264(7) 0.0142(2) Uani 1 1 d
C10 C 0.33655(14) 0.55537(14) 0.33479(7) 0.01295(19) Uani 1 1 d
C11 C 0.16756(14) 0.67594(13) 0.34724(7) 0.01269(19) Uani 1 1 d
C12 C 0.24621(16) 0.76674(15) 0.45696(8) 0.0175(2) Uani 1 1 d
C13 C 0.52707(15) 0.65303(14) 0.41182(7) 0.0152(2) Uani 1 1 d
C14 C 0.39585(16) 0.73155(16) 0.00720(8) 0.0198(2) Uani 1 1 d
O1 O 0.47289(11) 0.77478(11) 0.47799(5) 0.01876(17) Uani 1 1 d
O2 O 0.70675(11) 0.63199(12) 0.41758(6) 0.02256(19) Uani 1 1 d
O3 O -0.05636(11) 0.74323(12) -0.02256(6) 0.02151(18) Uani 1 1 d
H18 H 0.2658 0.4812 0.1723 0.025 Uiso 1 1 d
H17 H 0.0304 0.5967 0.3481 0.017 Uiso 1 1 d
H16 H -0.1500 0.8056 0.1625 0.033 Uiso 1 1 d
H15 H 0.1875 0.6848 0.5063 0.023 Uiso 1 1 d
H14 H 0.3026 0.4245 0.3580 0.027 Uiso 1 1 d
H13 H 0.4864 0.8726 0.2325 0.020 Uiso 1 1 d
H12 H 0.3188 0.9634 0.0789 0.026 Uiso 1 1 d
H11 H 0.1910 1.0989 0.2120 0.019 Uiso 1 1 d
H10 H -0.0841 0.5945 0.1653 0.018 Uiso 1 1 d
H9 H 0.5536 0.7635 0.0237 0.025 Uiso 1 1 d
H8 H 0.2269 0.9017 0.4695 0.014 Uiso 1 1 d
H7 H 0.2965 1.0674 0.3342 0.024 Uiso 1 1 d
H6 H 0.5167 0.5441 0.2110 0.017 Uiso 1 1 d
H5 H -0.2597 1.2187 0.3052 0.023 Uiso 1 1 d
H4 H 0.3514 0.7758 -0.0632 0.027 Uiso 1 1 d
H3 H -0.1007 1.2550 0.2104 0.027 Uiso 1 1 d
H2 H 0.3524 0.5860 0.0043 0.029 Uiso 1 1 d
H1 H -0.0570 0.9940 0.3795 0.029 Uiso 1 1 d

loop_
_atom_site_aniso_label
_atom_site_aniso_U_11
_atom_site_aniso_U_22
_atom_site_aniso_U_33
_atom_site_aniso_U_23
_atom_site_aniso_U_13
_atom_site_aniso_U_12
C1 0.0214(5) 0.0174(5) 0.0199(5) -0.0023(4) -0.0007(4) 0.0051(4)
C2 0.0225(5) 0.0160(5) 0.0163(5) -0.0003(4) 0.0040(4) 0.0058(4)
C3 0.0170(4) 0.0118(4) 0.0157(5) -0.0002(3) 0.0015(4) 0.0033(3)
C4 0.0115(4) 0.0121(4) 0.0105(4) 0.0000(3) 0.0005(3) 0.0017(3)
C5 0.0118(4) 0.0159(5) 0.0129(4) 0.0004(3) 0.0007(3) 0.0014(3)
C6 0.0145(4) 0.0131(4) 0.0139(4) 0.0003(3) 0.0009(3) 0.0029(3)
C7 0.0134(4) 0.0158(5) 0.0120(4) 0.0017(3) 0.0014(3) 0.0014(3)
C8 0.0110(4) 0.0131(4) 0.0114(4) 0.0007(3) 0.0013(3) 0.0011(3)
C9 0.0157(4) 0.0143(5) 0.0134(4) 0.0006(3) 0.0030(3) 0.0042(3)
C10 0.0138(4) 0.0119(4) 0.0131(4) 0.0020(3) 0.0015(3) 0.0027(3)
C11 0.0133(4) 0.0132(4) 0.0118(4) 0.0015(3) 0.0023(3) 0.0028(3)
C12 0.0201(5) 0.0210(5) 0.0126(4) 0.0017(4) 0.0015(4) 0.0085(4)
C13 0.0169(4) 0.0145(5) 0.0135(4) 0.0048(4) 0.0010(3) 0.0025(4)
C14 0.0167(5) 0.0292(6) 0.0142(5) 0.0017(4) 0.0042(4) 0.0049(4)
O1 0.0197(4) 0.0191(4) 0.0155(4) -0.0017(3) -0.0028(3) 0.0040(3)
O2 0.0149(3) 0.0300(4) 0.0225(4) 0.0068(3) 0.0009(3) 0.0054(3)
O3 0.0178(4) 0.0312(4) 0.0137(4) 0.0007(3) -0.0016(3) 0.0036(3)

loop_
_atom_type_symbol
_atom_type_description
_atom_type_scat_dispersion_real
_atom_type_scat_dispersion_imag
_atom_type_scat_source
C C 0.0033 0.0016 'International Tables Vol C Tables 4.2.6.8 and 6.1.1.4'
H H 0.0000 0.0000 'International Tables Vol C Tables 4.2.6.8 and 6.1.1.4'
O O 0.0106 0.0060 'International Tables Vol C Tables 4.2.6.8 and 6.1.1.4'

loop_
_geom_angle_atom_site_label_1
_geom_angle_atom_site_label_2
_geom_angle_atom_site_label_3
_geom_angle
C1 C2 C3 123.80(9)
C2 C3 C4 114.24(8)
C3 C4 C5 109.91(8)
C3 C4 C8 111.16(7)
C5 C4 C8 102.43(7)
C3 C4 C11 115.14(8)
C5 C4 C11 111.69(7)
C8 C4 C11 105.71(7)
C6 C5 C4 106.23(7)
O3 C6 C5 125.36(9)
O3 C6 C7 125.10(9)
C5 C6 C7 109.53(8)
C6 C7 C14 113.05(8)
C6 C7 C8 103.81(7)
C14 C7 C8 117.03(8)
C9 C8 C7 115.82(8)
C9 C8 C4 103.79(7)
C7 C8 C4 105.86(7)
C10 C9 C8 102.60(7)
C13 C10 C9 111.18(8)
C13 C10 C11 103.51(8)
C9 C10 C11 107.15(7)
C12 C11 C10 102.12(7)
C12 C11 C4 118.59(8)
C10 C11 C4 104.83(7)
O1 C12 C11 106.53(8)
O2 C13 O1 121.26(9)
O2 C13 C10 127.85(9)
O1 C13 C10 110.90(8)
C13 O1 C12 110.09(7)

loop_
_geom_bond_atom_site_label_1
_geom_bond_atom_site_label_2
_geom_bond_distance
C1 C2 1.3248(14)
C2 C3 1.5029(14)
C3 C4 1.5409(13)
C4 C5 1.5447(13)
C4 C8 1.5600(13)
C4 C11 1.5639(13)
C5 C6 1.5185(13)
C6 O3 1.2145(12)
C6 C7 1.5215(13)
C7 C14 1.5236(14)
C7 C8 1.5350(13)
C8 C9 1.5341(13)
C9 C10 1.5300(13)
C10 C13 1.5183(13)
C10 C11 1.5442(13)
C11 C12 1.5284(13)
C12 O1 1.4597(12)
C13 O2 1.2068(12)
C13 O1 1.3456(12)
